data_7108239
loop_
_publ_author_name
'Hikaru Yanai'
'Takeo Taguchi'

_publ_section_title
;
 Organic acid induced olefination reaction of lactones
;
_journal_name_full Chem.Commun.
_journal_page_first 8967
_journal_paper_doi 10.1039/c2cc33606e
_journal_volume 48
_journal_year 2012
_chemical_formula_moiety 'C18 H22 O3 Si'
_chemical_formula_sum 'C18 H22 O3 Si'
_chemical_formula_weight 314.45
_chemical_melting_point 91
_chemical_name_systematic
;
(Z)-Ethyl 2-(7-((trimethylsilyl)ethynyl)isochroman-1-ylidene)acetate
;
_space_group_IT_number 14
_symmetry_cell_setting monoclinic
_symmetry_space_group_name_Hall '-P 2ybc'
_symmetry_space_group_name_H-M 'P 1 21/c 1'
_atom_sites_solution_hydrogens geom
_atom_sites_solution_primary direct
_atom_sites_solution_secondary difmap
_audit_creation_date '04 February 2012'
_audit_creation_method SHELXL-97
_cell_angle_alpha 90.00
_cell_angle_beta 100.236(3)
_cell_angle_gamma 90.00
_cell_formula_units_Z 4
_cell_length_a 19.733(5)
_cell_length_b 12.199(3)
_cell_length_c 7.4044(17)
_cell_measurement_reflns_used 4612
_cell_measurement_temperature 90
_cell_measurement_theta_max 27.73
_cell_measurement_theta_min 2.68
_cell_volume 1754.0(7)
_computing_cell_refinement 'APEX2 (Bruker AXS, 2006)'
_computing_data_collection 'APEX2 (Bruker AXS, 2006)'
_computing_data_reduction 'SAINT (Bruker AXS, 2004)'
_computing_molecular_graphics 'XSHEL (Bruker AXS,2002)'
_computing_publication_material 'XCIF (Bruker AXS, 2001)'
_computing_structure_refinement 'SHELXL-97 (Sheldrick, 1997)'
_computing_structure_solution 'SHELXS-97 (Sheldrick, 1997)'
_diffrn_ambient_temperature 90
_diffrn_detector_area_resol_mean 8.333
_diffrn_measured_fraction_theta_full 0.996
_diffrn_measured_fraction_theta_max 0.996
_diffrn_measurement_device_type 'Bruker APEXII CCD area detector'
_diffrn_measurement_method 'phi and omega scans'
_diffrn_radiation_monochromator 'Bruker Helios multilayer confocal mirror'
_diffrn_radiation_source 'Bruker TXS fine-focus rotating anode'
_diffrn_radiation_type MoK\a
_diffrn_radiation_wavelength 0.71073
_diffrn_reflns_av_R_equivalents 0.0248
_diffrn_reflns_av_sigmaI/netI 0.0272
_diffrn_reflns_limit_h_max 17
_diffrn_reflns_limit_h_min -23
_diffrn_reflns_limit_k_max 13
_diffrn_reflns_limit_k_min -14
_diffrn_reflns_limit_l_max 8
_diffrn_reflns_limit_l_min -8
_diffrn_reflns_number 7915
_diffrn_reflns_theta_full 25.02
_diffrn_reflns_theta_max 25.02
_diffrn_reflns_theta_min 2.10
_exptl_absorpt_coefficient_mu 0.143
_exptl_absorpt_correction_T_max 0.9886
_exptl_absorpt_correction_T_min 0.9623
_exptl_absorpt_correction_type analytical
_exptl_absorpt_process_details
;
Crystal Faces plugin in Bruker APEX2 software
;
_exptl_crystal_colour Colorless
_exptl_crystal_density_diffrn 1.191
_exptl_crystal_density_method 'not measured'
_exptl_crystal_description Block
_exptl_crystal_F_000 672
_exptl_crystal_size_max 0.27
_exptl_crystal_size_mid 0.27
_exptl_crystal_size_min 0.08
_refine_diff_density_max 0.419
_refine_diff_density_min -0.322
_refine_diff_density_rms 0.045
_refine_ls_extinction_method none
_refine_ls_goodness_of_fit_ref 1.025
_refine_ls_hydrogen_treatment constr
_refine_ls_matrix_type full
_refine_ls_number_parameters 203
_refine_ls_number_reflns 3091
_refine_ls_number_restraints 0
_refine_ls_restrained_S_all 1.025
_refine_ls_R_factor_all 0.0432
_refine_ls_R_factor_gt 0.0375
_refine_ls_shift/su_max 0.001
_refine_ls_shift/su_mean 0.000
_refine_ls_structure_factor_coef Fsqd
_refine_ls_weighting_details 'calc w=1/[\s^2^(Fo^2^)+(0.0418P)^2^+1.2171P] where P=(Fo^2^+2Fc^2^)/3'
_refine_ls_weighting_scheme calc
_refine_ls_wR_factor_gt 0.0921
_refine_ls_wR_factor_ref 0.0959
_reflns_number_gt 2735
_reflns_number_total 3091
_reflns_threshold_expression >2sigma(I)
_cod_data_source_file c2cc33606e.txt
_cod_data_source_block 4ia
_cod_original_sg_symbol_H-M 'P 21/c'
_cod_database_code 7108239

loop_
_symmetry_equiv_pos_as_xyz
'x, y, z'
'-x, y+1/2, -z+1/2'
'-x, -y, -z'
'x, -y-1/2, z-1/2'

loop_
_atom_site_label
_atom_site_type_symbol
_atom_site_fract_x
_atom_site_fract_y
_atom_site_fract_z
_atom_site_U_iso_or_equiv
_atom_site_adp_type
_atom_site_occupancy
_atom_site_symmetry_multiplicity
_atom_site_calc_flag
_atom_site_refinement_flags
C1 C 0.66175(8) 0.64747(14) 0.4120(2) 0.0182(3) Uani 1 1 d .
C2 C 0.67062(8) 0.52820(13) 0.4180(2) 0.0181(3) Uani 1 1 d .
H2 H 0.7161 0.5011 0.4548 0.022 Uiso 1 1 calc R
C3 C 0.61953(8) 0.45299(13) 0.3755(2) 0.0169(3) Uani 1 1 d .
C4 C 0.49885(8) 0.40442(13) 0.3017(2) 0.0184(3) Uani 1 1 d .
H4A H 0.4939 0.3788 0.1732 0.022 Uiso 1 1 calc R
H4B H 0.4546 0.4379 0.3178 0.022 Uiso 1 1 calc R
C5 C 0.51422(8) 0.30766(13) 0.4295(2) 0.0177(3) Uani 1 1 d .
H5A H 0.5160 0.3315 0.5581 0.021 Uiso 1 1 calc R
H5B H 0.4776 0.2518 0.3999 0.021 Uiso 1 1 calc R
C6 C 0.58247(8) 0.25993(13) 0.4068(2) 0.0168(3) Uani 1 1 d .
C7 C 0.63405(8) 0.33351(13) 0.3757(2) 0.0166(3) Uani 1 1 d .
C8 C 0.69700(8) 0.29352(13) 0.3414(2) 0.0173(3) Uani 1 1 d .
H8 H 0.7316 0.3434 0.3191 0.021 Uiso 1 1 calc R
C9 C 0.70946(8) 0.18072(13) 0.3396(2) 0.0181(3) Uani 1 1 d .
C10 C 0.65801(8) 0.10785(13) 0.3739(2) 0.0191(4) Uani 1 1 d .
H10 H 0.6661 0.0311 0.3747 0.023 Uiso 1 1 calc R
C11 C 0.59556(8) 0.14785(13) 0.4065(2) 0.0178(3) Uani 1 1 d .
H11 H 0.5611 0.0979 0.4290 0.021 Uiso 1 1 calc R
C12 C 0.72033(9) 0.81701(13) 0.4789(2) 0.0226(4) Uani 1 1 d .
H12A H 0.6830 0.8454 0.5395 0.027 Uiso 1 1 calc R
H12B H 0.7117 0.8420 0.3496 0.027 Uiso 1 1 calc R
C13 C 0.78920(10) 0.85837(15) 0.5764(3) 0.0292(4) Uani 1 1 d .
H13A H 0.7959 0.8371 0.7060 0.044 Uiso 1 1 calc R
H13B H 0.7906 0.9385 0.5670 0.044 Uiso 1 1 calc R
H13C H 0.8259 0.8265 0.5197 0.044 Uiso 1 1 calc R
C14 C 0.77261(8) 0.13980(13) 0.2931(2) 0.0197(4) Uani 1 1 d .
C15 C 0.82444(9) 0.10570(14) 0.2461(2) 0.0229(4) Uani 1 1 d .
C16 C 0.88964(10) 0.09803(17) -0.0894(3) 0.0362(5) Uani 1 1 d .
H16A H 0.8504 0.0589 -0.1604 0.054 Uiso 1 1 calc R
H16B H 0.9315 0.0798 -0.1370 0.054 Uiso 1 1 calc R
H16C H 0.8814 0.1772 -0.0999 0.054 Uiso 1 1 calc R
C17 C 0.97845(10) 0.12162(18) 0.2931(3) 0.0445(6) Uani 1 1 d .
H17A H 0.9773 0.2007 0.2695 0.067 Uiso 1 1 calc R
H17B H 1.0198 0.0900 0.2573 0.067 Uiso 1 1 calc R
H17C H 0.9793 0.1085 0.4241 0.067 Uiso 1 1 calc R
C18 C 0.90310(9) -0.09598(15) 0.1756(3) 0.0311(4) Uani 1 1 d .
H18A H 0.9135 -0.1171 0.3053 0.047 Uiso 1 1 calc R
H18B H 0.9389 -0.1246 0.1121 0.047 Uiso 1 1 calc R
H18C H 0.8583 -0.1264 0.1193 0.047 Uiso 1 1 calc R
O1 O 0.72201(6) 0.69765(9) 0.48664(15) 0.0206(3) Uani 1 1 d .
O2 O 0.61037(6) 0.69885(9) 0.34910(16) 0.0234(3) Uani 1 1 d .
O3 O 0.55312(6) 0.48690(9) 0.33633(15) 0.0199(3) Uani 1 1 d .
Si1 Si 0.90035(2) 0.05648(4) 0.15692(7) 0.02415(15) Uani 1 1 d .

loop_
_atom_site_aniso_label
_atom_site_aniso_U_11
_atom_site_aniso_U_22
_atom_site_aniso_U_33
_atom_site_aniso_U_23
_atom_site_aniso_U_13
_atom_site_aniso_U_12
C1 0.0234(8) 0.0219(9) 0.0103(7) 0.0009(6) 0.0059(6) -0.0002(7)
C2 0.0220(8) 0.0177(8) 0.0148(8) -0.0001(6) 0.0033(6) 0.0022(6)
C3 0.0218(8) 0.0187(8) 0.0103(7) 0.0011(6) 0.0032(6) 0.0026(6)
C4 0.0195(8) 0.0202(9) 0.0153(8) -0.0016(6) 0.0023(6) -0.0001(6)
C5 0.0213(8) 0.0183(8) 0.0136(8) -0.0022(6) 0.0033(6) -0.0002(6)
C6 0.0225(8) 0.0204(8) 0.0070(7) -0.0015(6) 0.0010(6) -0.0001(6)
C7 0.0223(8) 0.0187(8) 0.0079(7) -0.0008(6) 0.0001(6) 0.0005(6)
C8 0.0213(8) 0.0189(8) 0.0114(7) -0.0010(6) 0.0017(6) -0.0002(6)
C9 0.0220(8) 0.0210(9) 0.0102(7) -0.0011(6) 0.0002(6) 0.0017(7)
C10 0.0281(9) 0.0149(8) 0.0133(8) -0.0008(6) 0.0012(6) 0.0023(7)
C11 0.0253(8) 0.0165(8) 0.0112(7) 0.0003(6) 0.0022(6) -0.0021(6)
C12 0.0346(10) 0.0144(8) 0.0193(9) 0.0013(7) 0.0057(7) 0.0005(7)
C13 0.0389(10) 0.0198(9) 0.0283(10) 0.0010(8) 0.0048(8) -0.0051(8)
C14 0.0251(9) 0.0161(8) 0.0167(8) -0.0011(6) 0.0007(6) 0.0005(7)
C15 0.0243(9) 0.0187(9) 0.0247(9) -0.0033(7) 0.0017(7) 0.0007(7)
C16 0.0390(11) 0.0307(11) 0.0437(12) 0.0029(9) 0.0200(9) 0.0067(9)
C17 0.0258(10) 0.0388(12) 0.0674(15) -0.0214(11) 0.0043(10) -0.0004(9)
C18 0.0313(10) 0.0204(9) 0.0425(11) -0.0020(8) 0.0091(8) 0.0045(8)
O1 0.0264(6) 0.0143(6) 0.0205(6) 0.0006(5) 0.0023(5) -0.0008(5)
O2 0.0253(6) 0.0200(6) 0.0242(6) 0.0027(5) 0.0023(5) 0.0038(5)
O3 0.0208(6) 0.0171(6) 0.0213(6) -0.0002(5) 0.0025(5) 0.0013(5)
Si1 0.0209(3) 0.0187(3) 0.0334(3) -0.0057(2) 0.0063(2) 0.00134(18)

loop_
_atom_type_symbol
_atom_type_description
_atom_type_scat_dispersion_real
_atom_type_scat_dispersion_imag
_atom_type_scat_source
C C 0.0033 0.0016 'International Tables Vol C Tables 4.2.6.8 and 6.1.1.4'
H H 0.0000 0.0000 'International Tables Vol C Tables 4.2.6.8 and 6.1.1.4'
O O 0.0106 0.0060 'International Tables Vol C Tables 4.2.6.8 and 6.1.1.4'
Si Si 0.0817 0.0704 'International Tables Vol C Tables 4.2.6.8 and 6.1.1.4'

loop_
_geom_angle_atom_site_label_1
_geom_angle_atom_site_label_2
_geom_angle_atom_site_label_3
_geom_angle
O2 C1 O1 122.20(15)
O2 C1 C2 127.75(15)
O1 C1 C2 110.04(13)
C3 C2 C1 125.74(15)
C3 C2 H2 117.1
C1 C2 H2 117.1
C2 C3 O3 119.55(14)
C2 C3 C7 121.84(14)
O3 C3 C7 118.59(14)
O3 C4 C5 111.70(12)
O3 C4 H4A 109.3
C5 C4 H4A 109.3
O3 C4 H4B 109.3
C5 C4 H4B 109.3
H4A C4 H4B 107.9
C6 C5 C4 108.46(13)
C6 C5 H5A 110.0
C4 C5 H5A 110.0
C6 C5 H5B 110.0
C4 C5 H5B 110.0
H5A C5 H5B 108.4
C11 C6 C7 119.12(15)
C11 C6 C5 123.43(14)
C7 C6 C5 117.38(14)
C8 C7 C6 119.93(15)
C8 C7 C3 121.29(14)
C6 C7 C3 118.76(14)
C9 C8 C7 120.54(15)
C9 C8 H8 119.7
C7 C8 H8 119.7
C8 C9 C10 119.11(15)
C8 C9 C14 120.31(15)
C10 C9 C14 120.49(15)
C11 C10 C9 120.12(15)
C11 C10 H10 119.9
C9 C10 H10 119.9
C10 C11 C6 121.16(15)
C10 C11 H11 119.4
C6 C11 H11 119.4
O1 C12 C13 107.65(14)
O1 C12 H12A 110.2
C13 C12 H12A 110.2
O1 C12 H12B 110.2
C13 C12 H12B 110.2
H12A C12 H12B 108.5
C12 C13 H13A 109.5
C12 C13 H13B 109.5
H13A C13 H13B 109.5
C12 C13 H13C 109.5
H13A C13 H13C 109.5
H13B C13 H13C 109.5
C15 C14 C9 177.21(17)
C14 C15 Si1 175.70(15)
Si1 C16 H16A 109.5
Si1 C16 H16B 109.5
H16A C16 H16B 109.5
Si1 C16 H16C 109.5
H16A C16 H16C 109.5
H16B C16 H16C 109.5
Si1 C17 H17A 109.5
Si1 C17 H17B 109.5
H17A C17 H17B 109.5
Si1 C17 H17C 109.5
H17A C17 H17C 109.5
H17B C17 H17C 109.5
Si1 C18 H18A 109.5
Si1 C18 H18B 109.5
H18A C18 H18B 109.5
Si1 C18 H18C 109.5
H18A C18 H18C 109.5
H18B C18 H18C 109.5
C1 O1 C12 114.85(12)
C3 O3 C4 118.61(12)
C15 Si1 C17 108.31(9)
C15 Si1 C18 108.26(8)
C17 Si1 C18 112.01(10)
C15 Si1 C16 107.67(8)
C17 Si1 C16 110.59(11)
C18 Si1 C16 109.86(9)

loop_
_geom_bond_atom_site_label_1
_geom_bond_atom_site_label_2
_geom_bond_distance
C1 O2 1.212(2)
C1 O1 1.364(2)
C1 C2 1.465(2)
C2 C3 1.358(2)
C2 H2 0.9500
C3 O3 1.3554(19)
C3 C7 1.485(2)
C4 O3 1.4585(19)
C4 C5 1.510(2)
C4 H4A 0.9900
C4 H4B 0.9900
C5 C6 1.504(2)
C5 H5A 0.9900
C5 H5B 0.9900
C6 C11 1.391(2)
C6 C7 1.407(2)
C7 C8 1.399(2)
C8 C9 1.398(2)
C8 H8 0.9500
C9 C10 1.406(2)
C9 C14 1.440(2)
C10 C11 1.386(2)
C10 H10 0.9500
C11 H11 0.9500
C12 O1 1.457(2)
C12 C13 1.508(2)
C12 H12A 0.9900
C12 H12B 0.9900
C13 H13A 0.9800
C13 H13B 0.9800
C13 H13C 0.9800
C14 C15 1.211(2)
C15 Si1 1.8417(18)
C16 Si1 1.868(2)
C16 H16A 0.9800
C16 H16B 0.9800
C16 H16C 0.9800
C17 Si1 1.863(2)
C17 H17A 0.9800
C17 H17B 0.9800
C17 H17C 0.9800
C18 Si1 1.8650(19)
C18 H18A 0.9800
C18 H18B 0.9800
C18 H18C 0.9800
